data_7015200
loop_
_publ_author_name
'Beitat, Alexander'
'Foxon, Simon P.'
'Brombach, Christoph-Cornelius'
'Hausmann, Heike'
'Heinemann, Frank W.'
'Hampel, Frank'
'Monkowius, Uwe'
'Hirtenlehner, Christa'
'Kn\"or, G\"unther'
'Schindler, Siegfried'

_publ_section_title
;
 Syntheses, emission properties and intramolecular ligand exchange of
 zinc complexes with ligands belonging to the tmpa family.
;
_journal_issue 18
_journal_name_full 'Dalton transactions (Cambridge, England : 2003)'
_journal_page_first 5090
_journal_page_last 5101
_journal_paper_doi 10.1039/c0dt01339k
_journal_volume 40
_journal_year 2011
_chemical_formula_sum 'C40 H42 Cu2 F6 N10 O8 S2'
_chemical_formula_weight 1096.04
_chemical_name_systematic
;
?
;
_space_group_IT_number 14
_symmetry_cell_setting monoclinic
_symmetry_space_group_name_Hall '-P 2yn'
_symmetry_space_group_name_H-M 'P 1 21/n 1'
_atom_sites_solution_hydrogens geom
_atom_sites_solution_primary direct
_atom_sites_solution_secondary difmap
_audit_creation_method SHELXL-97
_cell_angle_alpha 90.00
_cell_angle_beta 95.72(3)
_cell_angle_gamma 90.00
_cell_formula_units_Z 2
_cell_length_a 13.411(3)
_cell_length_b 9.5300(19)
_cell_length_c 17.636(4)
_cell_measurement_temperature 203(2)
_cell_volume 2242.8(9)
_computing_cell_refinement 'STOE IPDS Software (1997)'
_computing_data_collection 'STOE IPDS Software (1997)'
_computing_data_reduction 'STOE IPDS Software (1997)'
_computing_structure_refinement 'SHELXL-97 (Sheldrick, 1997)'
_computing_structure_solution 'SHELXS-97 (Sheldrick, 1990)'
_diffrn_ambient_temperature 203(2)
_diffrn_measured_fraction_theta_full 0.936
_diffrn_measured_fraction_theta_max 0.936
_diffrn_measurement_device_type 'STOE IPDS'
_diffrn_radiation_monochromator graphite
_diffrn_radiation_source 'fine-focus sealed tube'
_diffrn_radiation_type MoK\a
_diffrn_radiation_wavelength 0.71073
_diffrn_reflns_av_R_equivalents 0.0624
_diffrn_reflns_av_sigmaI/netI 0.0401
_diffrn_reflns_limit_h_max 17
_diffrn_reflns_limit_h_min -17
_diffrn_reflns_limit_k_max 11
_diffrn_reflns_limit_k_min -11
_diffrn_reflns_limit_l_max 23
_diffrn_reflns_limit_l_min -23
_diffrn_reflns_number 19621
_diffrn_reflns_theta_full 28.09
_diffrn_reflns_theta_max 28.09
_diffrn_reflns_theta_min 2.81
_exptl_absorpt_coefficient_mu 1.130
_exptl_absorpt_correction_type none
_exptl_crystal_colour yellow
_exptl_crystal_density_diffrn 1.623
_exptl_crystal_density_method 'not measured'
_exptl_crystal_description block
_exptl_crystal_F_000 1120
_exptl_crystal_size_max 0.80
_exptl_crystal_size_mid 0.32
_exptl_crystal_size_min 0.24
_refine_diff_density_max 0.642
_refine_diff_density_min -0.585
_refine_diff_density_rms 0.084
_refine_ls_extinction_method none
_refine_ls_goodness_of_fit_ref 1.070
_refine_ls_hydrogen_treatment constr
_refine_ls_matrix_type full
_refine_ls_number_parameters 340
_refine_ls_number_reflns 5123
_refine_ls_number_restraints 0
_refine_ls_restrained_S_all 1.070
_refine_ls_R_factor_all 0.0502
_refine_ls_R_factor_gt 0.0410
_refine_ls_shift/su_max 0.001
_refine_ls_shift/su_mean 0.000
_refine_ls_structure_factor_coef Fsqd
_refine_ls_weighting_details 'calc w=1/[\s^2^(Fo^2^)+(0.0780P)^2^+0.0543P] where P=(Fo^2^+2Fc^2^)/3'
_refine_ls_weighting_scheme calc
_refine_ls_wR_factor_gt 0.1126
_refine_ls_wR_factor_ref 0.1182
_reflns_number_gt 4192
_reflns_number_total 5123
_reflns_threshold_expression >2sigma(I)
_cod_data_source_file c0dt01339k.txt
_cod_data_source_block shin213s
_cod_original_cell_volume 2242.8(8)
_cod_original_sg_symbol_H-M P21/n
_cod_database_code 7015200

loop_
_symmetry_equiv_pos_as_xyz
'x, y, z'
'-x+1/2, y+1/2, -z+1/2'
'-x, -y, -z'
'x-1/2, -y-1/2, z-1/2'

loop_
_atom_site_label
_atom_site_type_symbol
_atom_site_fract_x
_atom_site_fract_y
_atom_site_fract_z
_atom_site_U_iso_or_equiv
_atom_site_adp_type
_atom_site_occupancy
_atom_site_symmetry_multiplicity
_atom_site_calc_flag
_atom_site_refinement_flags
_atom_site_disorder_assembly
_atom_site_disorder_group
C1 C 0.28727(14) 0.9188(3) 0.06170(11) 0.0229(4) Uani 1 1 d . . .
H1A H 0.2557 1.0060 0.0420 0.027 Uiso 1 1 calc R . .
H1B H 0.2508 0.8868 0.1039 0.027 Uiso 1 1 calc R . .
C2 C 0.27713(14) 0.8096(3) -0.00054(11) 0.0244(4) Uani 1 1 d . . .
C3 C 0.23629(19) 0.6796(3) 0.00970(14) 0.0370(6) Uani 1 1 d . . .
H3 H 0.2165 0.6542 0.0575 0.044 Uiso 1 1 calc R . .
C4 C 0.2242(2) 0.5857(3) -0.05075(16) 0.0440(7) Uani 1 1 d . . .
H4 H 0.1972 0.4959 -0.0444 0.053 Uiso 1 1 calc R . .
C5 C 0.2529(2) 0.6271(3) -0.12006(15) 0.0408(6) Uani 1 1 d . . .
H5 H 0.2447 0.5665 -0.1623 0.049 Uiso 1 1 calc R . .
C6 C 0.29355(17) 0.7582(3) -0.12671(13) 0.0334(5) Uani 1 1 d . . .
H6 H 0.3130 0.7855 -0.1743 0.040 Uiso 1 1 calc R . .
C7 C 0.42262(14) 1.0892(2) 0.08744(10) 0.0200(4) Uani 1 1 d . . .
C8 C 0.45928(16) 1.1648(3) 0.15203(11) 0.0271(5) Uani 1 1 d . . .
H8 H 0.4707 1.1203 0.1997 0.032 Uiso 1 1 calc R . .
H9 H 0.5043 1.3577 0.1872 0.032 Uiso 1 1 d R . .
C9 C 0.47826(18) 1.3051(3) 0.14468(13) 0.0338(5) Uani 1 1 d . . .
C10 C 0.45870(19) 1.3691(3) 0.07393(14) 0.0352(5) Uani 1 1 d . . .
H10 H 0.4687 1.4660 0.0681 0.042 Uiso 1 1 calc R . .
H14 H 0.4228 0.5835 0.2489 0.042 Uiso 1 1 d R . .
H15 H 0.5943 0.6212 0.2726 0.042 Uiso 1 1 d R . .
H16 H 0.6665 0.8012 0.2112 0.042 Uiso 1 1 d R . .
C11 C 0.42437(18) 1.2873(3) 0.01282(13) 0.0322(5) Uani 1 1 d . . .
H11 H 0.4122 1.3301 -0.0352 0.039 Uiso 1 1 calc R . .
C12 C 0.44397(14) 0.8553(2) 0.14087(10) 0.0208(4) Uani 1 1 d . . .
C13 C 0.39662(16) 0.7463(3) 0.17659(12) 0.0283(5) Uani 1 1 d . . .
H13 H 0.3269 0.7336 0.1675 0.034 Uiso 1 1 calc R . .
C14 C 0.45337(19) 0.6580(3) 0.22517(13) 0.0355(6) Uani 1 1 d . . .
C15 C 0.5548(2) 0.6791(3) 0.23872(14) 0.0379(6) Uani 1 1 d . . .
C16 C 0.59714(16) 0.7862(3) 0.20150(12) 0.0301(5) Uani 1 1 d . . .
C17 C 0.4689(2) 0.6346(4) 0.60437(16) 0.0475(7) Uani 1 1 d . . .
C18 C 0.7261(3) 0.0715(6) 0.7045(3) 0.0533(14) Uani 0.700(8) 1 d P A 1
H18 H 0.7819 0.1293 0.7181 0.064 Uiso 0.700(8) 1 calc PR A 1
C19 C 0.6764(4) 0.2544(7) 0.6136(3) 0.0495(13) Uani 0.700(8) 1 d P A 1
H19A H 0.6892 0.2418 0.5609 0.074 Uiso 0.700(8) 1 calc PR A 1
H19B H 0.7349 0.2956 0.6419 0.074 Uiso 0.700(8) 1 calc PR A 1
H19C H 0.6193 0.3162 0.6160 0.074 Uiso 0.700(8) 1 calc PR A 1
C20 C 0.5686(4) 0.0475(8) 0.6289(4) 0.0658(18) Uani 0.700(8) 1 d P A 1
H20A H 0.5579 0.0383 0.5739 0.099 Uiso 0.700(8) 1 calc PR A 1
H20B H 0.5140 0.1006 0.6469 0.099 Uiso 0.700(8) 1 calc PR A 1
H20C H 0.5714 -0.0449 0.6520 0.099 Uiso 0.700(8) 1 calc PR A 1
C18A C 0.6458(7) -0.0136(11) 0.6912(5) 0.042(3) Uani 0.300(8) 1 d P A 2
H18A H 0.5891 -0.0722 0.6849 0.051 Uiso 0.300(8) 1 calc PR A 2
C19A C 0.7156(16) 0.189(2) 0.6341(10) 0.086(6) Uani 0.300(8) 1 d P A 2
H19D H 0.6862 0.2796 0.6195 0.129 Uiso 0.300(8) 1 calc PR A 2
H19E H 0.7495 0.1520 0.5924 0.129 Uiso 0.300(8) 1 calc PR A 2
H19F H 0.7635 0.2009 0.6786 0.129 Uiso 0.300(8) 1 calc PR A 2
C20A C 0.5420(10) 0.113(2) 0.5964(7) 0.066(4) Uani 0.300(8) 1 d P A 2
H20D H 0.5502 0.1373 0.5439 0.099 Uiso 0.300(8) 1 calc PR A 2
H20E H 0.4984 0.1810 0.6173 0.099 Uiso 0.300(8) 1 calc PR A 2
H20F H 0.5126 0.0202 0.5981 0.099 Uiso 0.300(8) 1 calc PR A 2
Cu1 Cu 0.377596(18) 1.02694(3) -0.078647(13) 0.02555(11) Uani 1 1 d . . .
F1 F 0.49760(17) 0.7128(3) 0.54846(12) 0.0772(7) Uani 1 1 d . . .
F2 F 0.4509(2) 0.5075(3) 0.57836(18) 0.0972(10) Uani 1 1 d . . .
F3 F 0.54696(14) 0.6263(3) 0.65670(13) 0.0830(8) Uani 1 1 d . . .
N1 N 0.39175(12) 0.9489(2) 0.09115(9) 0.0220(4) Uani 1 1 d . . .
N2 N 0.30691(13) 0.8495(2) -0.06833(10) 0.0252(4) Uani 1 1 d . . .
N3 N 0.40733(13) 1.1488(2) 0.01832(9) 0.0238(4) Uani 1 1 d . . .
N4 N 0.54435(12) 0.8720(2) 0.15131(9) 0.0234(4) Uani 1 1 d . . .
N5 N 0.6544(2) 0.1141(3) 0.64781(13) 0.0510(7) Uani 1 1 d . . .
O1 O 0.34169(15) 0.6116(3) 0.70222(11) 0.0496(5) Uani 1 1 d . . .
O2 O 0.28583(15) 0.7139(3) 0.58045(12) 0.0586(6) Uani 1 1 d . . .
O3 O 0.39481(17) 0.8425(3) 0.67198(14) 0.0567(6) Uani 1 1 d . . .
O4 O 0.7185(2) -0.0388(4) 0.7369(2) 0.0895(11) Uani 1 1 d . . .
S1 S 0.36085(4) 0.70898(7) 0.64372(3) 0.02878(15) Uani 1 1 d . . .

loop_
_atom_site_aniso_label
_atom_site_aniso_U_11
_atom_site_aniso_U_22
_atom_site_aniso_U_33
_atom_site_aniso_U_23
_atom_site_aniso_U_13
_atom_site_aniso_U_12
C1 0.0171(8) 0.0285(14) 0.0232(9) 0.0009(8) 0.0030(7) -0.0010(7)
C2 0.0177(8) 0.0299(14) 0.0250(9) 0.0010(8) -0.0007(7) -0.0045(8)
C3 0.0401(12) 0.0373(17) 0.0329(11) 0.0027(10) 0.0002(9) -0.0156(11)
C4 0.0533(15) 0.0310(18) 0.0463(14) -0.0044(11) -0.0029(11) -0.0196(12)
C5 0.0435(13) 0.0382(19) 0.0392(12) -0.0110(11) -0.0041(10) -0.0093(11)
C6 0.0295(10) 0.0434(17) 0.0264(10) -0.0070(10) -0.0010(8) -0.0071(10)
C7 0.0187(8) 0.0206(13) 0.0206(8) 0.0010(7) 0.0020(6) -0.0014(7)
C8 0.0321(10) 0.0272(14) 0.0214(9) -0.0014(8) -0.0001(7) 0.0004(9)
C9 0.0394(12) 0.0312(17) 0.0300(11) -0.0073(9) -0.0015(9) -0.0031(10)
C10 0.0484(14) 0.0179(15) 0.0387(12) -0.0009(9) 0.0018(10) -0.0051(10)
C11 0.0421(12) 0.0247(16) 0.0288(10) 0.0063(9) -0.0009(9) -0.0017(10)
C12 0.0269(9) 0.0204(13) 0.0156(8) 0.0016(7) 0.0037(7) 0.0021(7)
C13 0.0303(10) 0.0272(15) 0.0279(10) 0.0037(9) 0.0057(8) -0.0043(9)
C14 0.0454(13) 0.0289(16) 0.0332(11) 0.0120(10) 0.0087(9) -0.0017(10)
C15 0.0437(13) 0.0355(17) 0.0346(11) 0.0172(10) 0.0037(10) 0.0099(11)
C16 0.0267(10) 0.0377(16) 0.0257(10) 0.0083(9) 0.0018(8) 0.0078(9)
C17 0.0486(15) 0.055(2) 0.0418(14) 0.0102(13) 0.0184(11) 0.0131(13)
C18 0.045(2) 0.066(4) 0.053(2) 0.019(2) 0.0241(18) 0.012(2)
C19 0.058(3) 0.049(4) 0.042(2) 0.010(2) 0.0043(19) -0.011(2)
C20 0.055(3) 0.066(5) 0.078(4) -0.020(3) 0.013(3) -0.016(3)
C18A 0.044(5) 0.042(7) 0.043(5) 0.002(4) 0.015(4) 0.001(4)
C19A 0.104(14) 0.088(15) 0.074(10) 0.000(9) 0.044(10) -0.057(12)
C20A 0.062(7) 0.094(13) 0.040(6) 0.005(6) -0.007(5) -0.004(7)
Cu1 0.02481(15) 0.0317(2) 0.01990(14) 0.00467(10) 0.00108(9) -0.00567(10)
F1 0.0757(13) 0.105(2) 0.0566(11) 0.0274(12) 0.0340(10) 0.0012(12)
F2 0.124(2) 0.0668(19) 0.111(2) -0.0269(15) 0.0634(18) 0.0115(15)
F3 0.0413(10) 0.128(2) 0.0810(14) 0.0350(14) 0.0115(9) 0.0380(12)
N1 0.0200(7) 0.0247(11) 0.0207(7) 0.0034(6) -0.0005(6) -0.0022(7)
N2 0.0219(8) 0.0303(12) 0.0231(8) -0.0014(7) 0.0012(6) -0.0046(7)
N3 0.0257(8) 0.0243(12) 0.0207(7) 0.0036(7) -0.0009(6) -0.0011(7)
N4 0.0232(8) 0.0293(12) 0.0175(7) 0.0039(7) 0.0020(6) 0.0016(7)
N5 0.0561(15) 0.058(2) 0.0417(12) 0.0107(11) 0.0196(11) 0.0153(13)
O1 0.0526(11) 0.0513(15) 0.0479(10) 0.0197(9) 0.0196(9) 0.0143(9)
O2 0.0428(11) 0.086(2) 0.0430(11) 0.0074(11) -0.0170(9) 0.0006(11)
O3 0.0557(12) 0.0386(15) 0.0738(15) -0.0103(11) -0.0032(11) -0.0013(10)
O4 0.0770(18) 0.091(3) 0.107(2) 0.053(2) 0.0381(17) 0.0426(17)
S1 0.0259(2) 0.0307(4) 0.0287(3) 0.0051(2) -0.00258(19) 0.0027(2)

loop_
_atom_type_symbol
_atom_type_description
_atom_type_scat_dispersion_real
_atom_type_scat_dispersion_imag
_atom_type_scat_source
C C 0.0033 0.0016 'International Tables Vol C Tables 4.2.6.8 and 6.1.1.4'
H H 0.0000 0.0000 'International Tables Vol C Tables 4.2.6.8 and 6.1.1.4'
N N 0.0061 0.0033 'International Tables Vol C Tables 4.2.6.8 and 6.1.1.4'
O O 0.0106 0.0060 'International Tables Vol C Tables 4.2.6.8 and 6.1.1.4'
F F 0.0171 0.0103 'International Tables Vol C Tables 4.2.6.8 and 6.1.1.4'
S S 0.1246 0.1234 'International Tables Vol C Tables 4.2.6.8 and 6.1.1.4'
Cu Cu 0.3201 1.2651 'International Tables Vol C Tables 4.2.6.8 and 6.1.1.4'

loop_
_geom_angle_atom_site_label_1
_geom_angle_atom_site_label_2
_geom_angle_atom_site_label_3
_geom_angle
_geom_angle_site_symmetry_1
_geom_angle_site_symmetry_3
_geom_angle_publ_flag
N1 C1 C2 113.85(16) . . ?
N2 C2 C3 121.8(2) . . ?
N2 C2 C1 115.8(2) . . ?
C3 C2 C1 122.33(19) . . ?
C2 C3 C4 119.8(2) . . ?
C5 C4 C3 118.4(3) . . ?
C6 C5 C4 119.1(2) . . ?
N2 C6 C5 123.1(2) . . ?
N3 C7 C8 122.2(2) . . ?
N3 C7 N1 115.22(17) . . ?
C8 C7 N1 122.38(18) . . ?
C9 C8 C7 118.7(2) . . ?
C8 C9 C10 119.5(2) . . ?
C11 C10 C9 118.3(2) . . ?
N3 C11 C10 123.2(2) . . ?
N4 C12 N1 116.33(18) . . ?
N4 C12 C13 121.12(19) . . ?
N1 C12 C13 122.52(18) . . ?
C14 C13 C12 119.1(2) . . ?
C15 C14 C13 119.7(2) . . ?
C16 C15 C14 118.5(2) . . ?
N4 C16 C15 123.4(2) . . ?
F2 C17 F1 108.5(3) . . ?
F2 C17 F3 107.1(3) . . ?
F1 C17 F3 106.5(3) . . ?
F2 C17 S1 111.7(2) . . ?
F1 C17 S1 111.6(2) . . ?
F3 C17 S1 111.2(2) . . ?
O4 C18 N5 121.0(5) . . ?
O4 C18A N5 114.3(8) . . ?
N2 Cu1 N4 140.54(8) . 3_675 ?
N2 Cu1 N3 117.56(7) . . ?
N4 Cu1 N3 100.98(8) 3_675 . ?
C12 N1 C7 120.56(17) . . ?
C12 N1 C1 119.93(18) . . ?
C7 N1 C1 116.35(17) . . ?
C6 N2 C2 117.7(2) . . ?
C6 N2 Cu1 121.09(16) . . ?
C2 N2 Cu1 120.95(15) . . ?
C7 N3 C11 117.96(19) . . ?
C7 N3 Cu1 120.82(16) . . ?
C11 N3 Cu1 120.69(14) . . ?
C12 N4 C16 117.93(19) . . ?
C12 N4 Cu1 123.53(13) . 3_675 ?
C16 N4 Cu1 116.17(14) . 3_675 ?
C19A N5 C20 151.2(11) . . ?
C19A N5 C18 82.7(13) . . ?
C20 N5 C18 124.5(5) . . ?
C19A N5 C18A 137.9(14) . . ?
C20 N5 C18A 67.6(6) . . ?
C18 N5 C18A 57.0(5) . . ?
C19A N5 C19 34.8(13) . . ?
C20 N5 C19 121.5(5) . . ?
C18 N5 C19 113.6(4) . . ?
C18A N5 C19 170.2(5) . . ?
C19A N5 C20A 121.2(13) . . ?
C20 N5 C20A 32.1(6) . . ?
C18 N5 C20A 156.1(6) . . ?
C18A N5 C20A 99.6(8) . . ?
C19 N5 C20A 89.4(7) . . ?
C18 O4 C18A 67.5(6) . . ?
O3 S1 O2 114.85(16) . . ?
O3 S1 O1 113.68(15) . . ?
O2 S1 O1 114.96(15) . . ?
O3 S1 C17 104.08(16) . . ?
O2 S1 C17 103.98(14) . . ?
O1 S1 C17 103.33(13) . . ?

loop_
_geom_bond_atom_site_label_1
_geom_bond_atom_site_label_2
_geom_bond_distance
_geom_bond_site_symmetry_2
_geom_bond_publ_flag
C1 N1 1.473(2) . ?
C1 C2 1.509(3) . ?
C2 N2 1.352(3) . ?
C2 C3 1.374(4) . ?
C3 C4 1.389(4) . ?
C4 C5 1.375(4) . ?
C5 C6 1.373(4) . ?
C6 N2 1.347(3) . ?
C7 N3 1.342(3) . ?
C7 C8 1.395(3) . ?
C7 N1 1.403(3) . ?
C8 C9 1.370(4) . ?
C9 C10 1.390(3) . ?
C10 C11 1.372(3) . ?
C11 N3 1.345(3) . ?
C12 N4 1.350(3) . ?
C12 N1 1.390(3) . ?
C12 C13 1.400(3) . ?
C13 C14 1.376(3) . ?
C14 C15 1.373(4) . ?
C15 C16 1.367(4) . ?
C16 N4 1.352(3) . ?
C17 F2 1.309(4) . ?
C17 F1 1.323(3) . ?
C17 F3 1.327(4) . ?
C17 S1 1.812(3) . ?
C18 O4 1.205(6) . ?
C18 N5 1.378(5) . ?
C19 N5 1.509(6) . ?
C20 N5 1.326(6) . ?
C18A O4 1.225(10) . ?
C18A N5 1.449(10) . ?
C19A N5 1.135(13) . ?
C20A N5 1.680(13) . ?
Cu1 N2 1.956(2) . ?
Cu1 N4 1.9834(17) 3_675 ?
Cu1 N3 2.0725(19) . ?
N4 Cu1 1.9834(17) 3_675 ?
O1 S1 1.430(2) . ?
O2 S1 1.4267(19) . ?
O3 S1 1.425(2) . ?
